data_4034385
loop_
_publ_author_name
'Ono, Yoshiki'
'Nakazaki, Atsuo'
'Ueki, Kaori'
'Higuchi, Keiko'
'Sriphana, Uraiwan'
'Adachi, Masaatsu'
'Nishikawa, Toshio'

_publ_section_title
;
 Asymmetric Synthesis of the Aromatic Fragment of Sespendole.
;
_journal_issue 15
_journal_name_full 'The Journal of organic chemistry'
_journal_page_first 9750
_journal_page_last 9757
_journal_paper_doi 10.1021/acs.joc.9b01597
_journal_volume 84
_journal_year 2019
_chemical_formula_moiety 'C18 H15 Br N2 O6'
_chemical_formula_sum 'C18 H15 Br N2 O6'
_chemical_formula_weight 435.23
_space_group_crystal_system triclinic
_space_group_IT_number 2
_space_group_name_Hall '-P 1'
_space_group_name_H-M_alt 'P -1'
_atom_sites_solution_hydrogens geom
_atom_sites_solution_primary direct
_atom_sites_solution_secondary difmap
_cell_angle_alpha 94.618(3)
_cell_angle_beta 95.332(4)
_cell_angle_gamma 94.579(4)
_cell_formula_units_Z 2
_cell_length_a 8.3957(5)
_cell_length_b 10.1273(6)
_cell_length_c 10.8640(6)
_cell_measurement_reflns_used 4841
_cell_measurement_temperature 173
_cell_measurement_theta_max 68.19
_cell_measurement_theta_min 4.11
_cell_volume 913.18(9)
_computing_cell_refinement 'RAPID AUTO'
_computing_data_collection 'RAPID AUTO (Rigaku, ????)'
_computing_data_reduction 'RAPID AUTO'
_computing_molecular_graphics 'CrystalStructure 4.3'
_computing_publication_material 'CrystalStructure 4.3 (Rigaku, 2018)'
_computing_structure_refinement 'SHELXL97 (Sheldrick, 2008)'
_computing_structure_solution 'SIR2014 (Burla, et al., 2014)'
_diffrn_ambient_temperature 173
_diffrn_detector_area_resol_mean 10.000
_diffrn_measured_fraction_theta_full 0.978
_diffrn_measured_fraction_theta_max 0.976
_diffrn_measurement_device_type 'Rigaku R-AXIS RAPID'
_diffrn_measurement_method \w
_diffrn_radiation_type 'Cu K\a'
_diffrn_radiation_wavelength 1.54187
_diffrn_reflns_av_R_equivalents 0.0780
_diffrn_reflns_av_unetI/netI 0.0734
_diffrn_reflns_Laue_measured_fraction_full 0.978
_diffrn_reflns_Laue_measured_fraction_max 0.976
_diffrn_reflns_limit_h_max 10
_diffrn_reflns_limit_h_min -10
_diffrn_reflns_limit_k_max 11
_diffrn_reflns_limit_k_min -11
_diffrn_reflns_limit_l_max 13
_diffrn_reflns_limit_l_min -12
_diffrn_reflns_number 10464
_diffrn_reflns_point_group_measured_fraction_full 0.978
_diffrn_reflns_point_group_measured_fraction_max 0.976
_diffrn_reflns_theta_full 67.687
_diffrn_reflns_theta_max 68.212
_diffrn_reflns_theta_min 4.103
_diffrn_standards_number 0
_exptl_absorpt_coefficient_mu 3.420
_exptl_absorpt_correction_T_max 0.708
_exptl_absorpt_correction_T_min 0.605
_exptl_absorpt_correction_type multi-scan
_exptl_absorpt_process_details 'ABSCOR (Rigaku, 1995)'
_exptl_crystal_colour colorless
_exptl_crystal_density_diffrn 1.583
_exptl_crystal_density_method 'not measured'
_exptl_crystal_description block
_exptl_crystal_F_000 440.00
_exptl_crystal_size_max 0.187
_exptl_crystal_size_mid 0.164
_exptl_crystal_size_min 0.101
_refine_diff_density_max 0.70
_refine_diff_density_min -0.58
_refine_ls_extinction_coef 0.0091(10)
_refine_ls_extinction_method SHELXL
_refine_ls_goodness_of_fit_ref 1.099
_refine_ls_hydrogen_treatment constr
_refine_ls_number_parameters 245
_refine_ls_number_reflns 3256
_refine_ls_number_restraints 0
_refine_ls_R_factor_all 0.0692
_refine_ls_R_factor_gt 0.0567
_refine_ls_shift/su_max 0.000
_refine_ls_structure_factor_coef Fsqd
_refine_ls_weighting_details 'w = 1/[\s^2^(Fo^2^)+(0.0833P)^2^+0.0679P] where P=(Fo^2^+2Fc^2^)/3'
_refine_ls_weighting_scheme calc
_refine_ls_wR_factor_gt 0.1542
_refine_ls_wR_factor_ref 0.1637
_reflns_Friedel_coverage 0.000
_reflns_number_gt 2550
_reflns_number_total 3256
_reflns_threshold_expression F^2^>2.0\s(F^2^)
_cod_data_source_file jo9b01597_si_001.cif
_cod_data_source_block 180412-ono-01-
_cod_database_code 4034385

loop_
_space_group_symop_id
_space_group_symop_operation_xyz
1 +X,+Y,+Z
2 -X,-Y,-Z

loop_
_atom_site_label
_atom_site_type_symbol
_atom_site_fract_x
_atom_site_fract_y
_atom_site_fract_z
_atom_site_U_iso_or_equiv
_atom_site_adp_type
_atom_site_occupancy
_atom_site_site_symmetry_order
_atom_site_calc_flag
_atom_site_refinement_flags_posn
_atom_site_refinement_flags_adp
Br1 Br 0.31114(7) 0.88708(5) 0.09568(4) 0.0647(3) Uani 1 1 d . .
O1 O 0.2981(3) 0.8125(2) 0.5669(2) 0.0396(6) Uani 1 1 d . .
O2 O 0.2016(4) 0.6018(3) 0.5018(3) 0.0592(8) Uani 1 1 d . .
O3 O 0.0768(4) 0.9153(3) 0.3892(3) 0.0690(10) Uani 1 1 d . .
O4 O -0.1544(4) 0.8426(3) 1.0514(3) 0.0624(8) Uani 1 1 d . .
O21 O -0.1858(4) 0.6268(4) 1.0435(3) 0.0660(9) Uani 1 1 d . .
O23 O 0.0700(4) 0.7389(3) 0.2624(3) 0.0695(9) Uani 1 1 d . .
N24 N 0.1408(4) 0.8297(3) 0.3323(3) 0.0457(8) Uani 1 1 d . .
N25 N -0.1360(4) 0.7313(4) 1.0042(4) 0.0564(9) Uani 1 1 d . .
C3 C 0.5559(4) 0.8233(4) 0.4894(4) 0.0436(9) Uani 1 1 d . .
C5 C 0.3901(4) 0.8213(3) 0.4669(3) 0.0362(8) Uani 1 1 d . .
C6 C 0.0924(4) 0.8314(4) 0.7445(3) 0.0396(8) Uani 1 1 d . .
H6 H 0.1361 0.9105 0.7141 0.047 Uiso 1 1 calc R U
C7 C 0.1128(4) 0.7082(4) 0.6848(3) 0.0373(8) Uani 1 1 d . .
C8 C 0.4086(5) 0.8562(3) 0.2519(4) 0.0433(9) Uani 1 1 d . .
C9 C 0.6332(5) 0.8030(4) 0.6163(4) 0.0535(10) Uani 1 1 d . .
H9A H 0.7506 0.8251 0.6189 0.064 Uiso 1 1 calc R U
H9B H 0.5921 0.8651 0.6784 0.064 Uiso 1 1 calc R U
C10 C 0.0479(5) 0.5913(4) 0.7275(4) 0.0458(9) Uani 1 1 d . .
H10 H 0.0599 0.5076 0.6849 0.055 Uiso 1 1 calc R U
C11 C 0.5751(5) 0.8597(4) 0.2729(4) 0.0510(11) Uani 1 1 d . .
H11 H 0.6399 0.8742 0.2073 0.061 Uiso 1 1 calc R U
C12 C 0.2060(4) 0.6961(4) 0.5749(4) 0.0395(8) Uani 1 1 d . .
C13 C 0.0089(5) 0.8387(4) 0.8476(4) 0.0435(9) Uani 1 1 d . .
H13 H -0.0073 0.9225 0.8883 0.052 Uiso 1 1 calc R U
C14 C -0.0510(5) 0.7222(4) 0.8907(4) 0.0446(9) Uani 1 1 d . .
C15 C -0.0357(5) 0.5983(4) 0.8343(4) 0.0500(10) Uani 1 1 d . .
H15 H -0.0798 0.5201 0.8660 0.060 Uiso 1 1 calc R U
C16 C 0.5469(5) 0.6247(4) 0.7524(5) 0.0538(11) Uani 1 1 d . .
C17 C 0.6450(5) 0.8420(4) 0.3893(5) 0.0517(11) Uani 1 1 d . .
H17 H 0.7586 0.8427 0.4019 0.062 Uiso 1 1 calc R U
C18 C 0.6026(5) 0.6642(4) 0.6512(4) 0.0521(11) Uani 1 1 d . .
H18 H 0.6264 0.5957 0.5926 0.063 Uiso 1 1 calc R U
C19 C 0.5267(7) 0.4803(5) 0.7733(5) 0.0697(14) Uani 1 1 d . .
H19A H 0.4840 0.4703 0.8533 0.084 Uiso 1 1 calc R U
H19B H 0.4518 0.4330 0.7067 0.084 Uiso 1 1 calc R U
H19C H 0.6309 0.4432 0.7736 0.084 Uiso 1 1 calc R U
C20 C 0.4877(6) 0.7132(5) 0.8513(5) 0.0694(14) Uani 1 1 d . .
H20A H 0.4526 0.6600 0.9169 0.083 Uiso 1 1 calc R U
H20B H 0.5743 0.7800 0.8863 0.083 Uiso 1 1 calc R U
H20C H 0.3970 0.7577 0.8157 0.083 Uiso 1 1 calc R U
C22 C 0.3182(4) 0.8360(3) 0.3505(4) 0.0387(8) Uani 1 1 d . .

loop_
_atom_site_aniso_label
_atom_site_aniso_U_11
_atom_site_aniso_U_22
_atom_site_aniso_U_33
_atom_site_aniso_U_23
_atom_site_aniso_U_13
_atom_site_aniso_U_12
Br1 0.0824(4) 0.0677(4) 0.0481(4) 0.0079(2) 0.0200(3) 0.0133(3)
O1 0.0384(13) 0.0376(13) 0.0428(15) -0.0042(11) 0.0140(11) -0.0005(10)
O2 0.0658(19) 0.0460(16) 0.064(2) -0.0156(14) 0.0286(15) -0.0123(14)
O3 0.0454(17) 0.073(2) 0.090(3) -0.0084(19) 0.0169(17) 0.0192(16)
O4 0.071(2) 0.065(2) 0.0550(19) -0.0024(15) 0.0297(16) 0.0096(16)
O21 0.063(2) 0.078(2) 0.060(2) 0.0166(17) 0.0199(16) 0.0002(17)
O23 0.0539(19) 0.065(2) 0.083(2) -0.0025(18) -0.0083(17) -0.0072(16)
N24 0.0383(17) 0.0478(19) 0.052(2) 0.0086(16) 0.0078(15) 0.0052(15)
N25 0.049(2) 0.069(2) 0.054(2) 0.0118(19) 0.0174(17) 0.0029(18)
C3 0.0329(19) 0.0371(19) 0.059(3) -0.0062(17) 0.0102(17) -0.0022(15)
C5 0.0378(19) 0.0253(16) 0.046(2) -0.0020(14) 0.0159(16) -0.0040(13)
C6 0.0363(19) 0.040(2) 0.043(2) 0.0048(16) 0.0068(16) 0.0046(15)
C7 0.0276(17) 0.043(2) 0.041(2) -0.0004(15) 0.0055(14) 0.0009(14)
C8 0.050(2) 0.0314(19) 0.050(2) -0.0020(16) 0.0171(18) 0.0026(16)
C9 0.038(2) 0.050(2) 0.068(3) -0.003(2) -0.0023(19) -0.0078(17)
C10 0.042(2) 0.039(2) 0.055(3) -0.0031(17) 0.0129(18) -0.0035(16)
C11 0.049(2) 0.042(2) 0.064(3) -0.0050(19) 0.031(2) -0.0025(17)
C12 0.0342(18) 0.040(2) 0.043(2) -0.0010(16) 0.0085(16) -0.0012(15)
C13 0.043(2) 0.041(2) 0.048(2) 0.0021(17) 0.0125(17) 0.0069(16)
C14 0.038(2) 0.056(2) 0.040(2) 0.0004(17) 0.0115(16) 0.0052(17)
C15 0.045(2) 0.048(2) 0.057(3) 0.0067(19) 0.0135(19) -0.0045(18)
C16 0.046(2) 0.048(2) 0.066(3) -0.008(2) 0.009(2) 0.0078(19)
C17 0.036(2) 0.044(2) 0.075(3) -0.002(2) 0.019(2) -0.0014(17)
C18 0.043(2) 0.040(2) 0.070(3) -0.014(2) -0.006(2) 0.0146(17)
C19 0.077(3) 0.047(3) 0.085(4) 0.005(2) 0.010(3) 0.004(2)
C20 0.065(3) 0.072(3) 0.067(3) -0.016(3) -0.003(2) 0.008(3)
C22 0.0352(18) 0.0322(18) 0.050(2) -0.0005(15) 0.0145(16) 0.0030(14)

loop_
_atom_type_symbol
_atom_type_description
_atom_type_scat_dispersion_real
_atom_type_scat_dispersion_imag
_atom_type_scat_source
C C 0.0181 0.0091
;
International Tables for Crystallography
(Vol. C, Tables 4.2.6.8 and 6.1.1.4)
;
H H 0.0000 0.0000
;
International Tables for Crystallography
(Vol. C, Table 6.1.1.4)
;
Br Br -0.6763 1.2805
;
International Tables for Crystallography
(Vol. C, Tables 4.2.6.8 and 6.1.1.4)
;
N N 0.0311 0.0180
;
International Tables for Crystallography
(Vol. C, Tables 4.2.6.8 and 6.1.1.4)
;
O O 0.0492 0.0322
;
International Tables for Crystallography
(Vol. C, Tables 4.2.6.8 and 6.1.1.4)
;

loop_
_geom_angle_atom_site_label_1
_geom_angle_atom_site_label_2
_geom_angle_atom_site_label_3
_geom_angle
C12 O1 C5 118.3(3)
O3 N24 O23 125.0(4)
O3 N24 C22 117.0(3)
O23 N24 C22 118.0(3)
O4 N25 O21 124.4(4)
O4 N25 C14 117.8(4)
O21 N25 C14 117.8(4)
C5 C3 C17 117.0(4)
C5 C3 C9 120.7(4)
C17 C3 C9 122.3(4)
C22 C5 C3 121.1(3)
C22 C5 O1 120.3(3)
C3 C5 O1 118.5(3)
C13 C6 C7 119.9(4)
C13 C6 H6 120.0
C7 C6 H6 120.0
C6 C7 C10 120.7(3)
C6 C7 C12 121.5(3)
C10 C7 C12 117.9(3)
C22 C8 C11 118.4(4)
C22 C8 Br1 121.2(3)
C11 C8 Br1 120.3(3)
C18 C9 C3 113.2(3)
C18 C9 H9A 108.9
C3 C9 H9A 108.9
C18 C9 H9B 108.9
C3 C9 H9B 108.9
H9A C9 H9B 107.8
C7 C10 C15 119.6(4)
C7 C10 H10 120.2
C15 C10 H10 120.2
C17 C11 C8 119.6(4)
C17 C11 H11 120.2
C8 C11 H11 120.2
O2 C12 O1 123.5(3)
O2 C12 C7 126.4(4)
O1 C12 C7 110.2(3)
C6 C13 C14 118.8(3)
C6 C13 H13 120.6
C14 C13 H13 120.6
C15 C14 C13 123.6(4)
C15 C14 N25 118.2(4)
C13 C14 N25 118.2(4)
C14 C15 C10 117.4(4)
C14 C15 H15 121.3
C10 C15 H15 121.3
C18 C16 C20 125.1(4)
C18 C16 C19 121.2(4)
C20 C16 C19 113.5(5)
C11 C17 C3 122.6(4)
C11 C17 H17 118.7
C3 C17 H17 118.7
C16 C18 C9 128.4(4)
C16 C18 H18 115.8
C9 C18 H18 115.8
C16 C19 H19A 109.5
C16 C19 H19B 109.5
H19A C19 H19B 109.5
C16 C19 H19C 109.5
H19A C19 H19C 109.5
H19B C19 H19C 109.5
C16 C20 H20A 109.5
C16 C20 H20B 109.5
H20A C20 H20B 109.5
C16 C20 H20C 109.5
H20A C20 H20C 109.5
H20B C20 H20C 109.5
C5 C22 C8 121.3(3)
C5 C22 N24 118.3(3)
C8 C22 N24 120.4(4)

loop_
_geom_bond_atom_site_label_1
_geom_bond_atom_site_label_2
_geom_bond_distance
Br1 C8 1.875(4)
O1 C12 1.371(4)
O1 C5 1.395(4)
O2 C12 1.188(4)
O3 N24 1.214(4)
O4 N25 1.228(5)
O21 N25 1.230(5)
O23 N24 1.221(4)
N24 C22 1.480(5)
N25 C14 1.481(5)
C3 C5 1.389(5)
C3 C17 1.393(6)
C3 C9 1.506(6)
C5 C22 1.374(5)
C6 C13 1.376(5)
C6 C7 1.390(5)
C6 H6 0.9500
C7 C10 1.394(5)
C7 C12 1.489(5)
C8 C22 1.388(5)
C8 C11 1.392(6)
C9 C18 1.493(6)
C9 H9A 0.9900
C9 H9B 0.9900
C10 C15 1.411(6)
C10 H10 0.9500
C11 C17 1.375(7)
C11 H11 0.9500
C13 C14 1.379(6)
C13 H13 0.9500
C14 C15 1.372(5)
C15 H15 0.9500
C16 C18 1.313(7)
C16 C20 1.489(6)
C16 C19 1.497(6)
C17 H17 0.9500
C18 H18 0.9500
C19 H19A 0.9800
C19 H19B 0.9800
C19 H19C 0.9800
C20 H20A 0.9800
C20 H20B 0.9800
C20 H20C 0.9800

loop_
_geom_torsion_atom_site_label_1
_geom_torsion_atom_site_label_2
_geom_torsion_atom_site_label_3
_geom_torsion_atom_site_label_4
_geom_torsion
C17 C3 C5 C22 0.6(5)
C9 C3 C5 C22 -178.1(3)
C17 C3 C5 O1 -175.4(3)
C9 C3 C5 O1 5.9(5)
C12 O1 C5 C22 74.7(4)
C12 O1 C5 C3 -109.3(4)
C13 C6 C7 C10 0.7(6)
C13 C6 C7 C12 -178.4(3)
C5 C3 C9 C18 69.6(5)
C17 C3 C9 C18 -109.0(4)
C6 C7 C10 C15 -1.7(6)
C12 C7 C10 C15 177.5(3)
C22 C8 C11 C17 0.6(6)
Br1 C8 C11 C17 177.4(3)
C5 O1 C12 O2 0.7(6)
C5 O1 C12 C7 -178.0(3)
C6 C7 C12 O2 -162.2(4)
C10 C7 C12 O2 18.6(6)
C6 C7 C12 O1 16.4(5)
C10 C7 C12 O1 -162.7(3)
C7 C6 C13 C14 1.0(6)
C6 C13 C14 C15 -1.8(6)
C6 C13 C14 N25 178.0(3)
O4 N25 C14 C15 -177.4(4)
O21 N25 C14 C15 1.4(6)
O4 N25 C14 C13 2.8(6)
O21 N25 C14 C13 -178.4(4)
C13 C14 C15 C10 0.8(6)
N25 C14 C15 C10 -179.0(4)
C7 C10 C15 C14 0.9(6)
C8 C11 C17 C3 -1.4(6)
C5 C3 C17 C11 0.8(6)
C9 C3 C17 C11 179.5(4)
C20 C16 C18 C9 5.9(7)
C19 C16 C18 C9 -178.7(4)
C3 C9 C18 C16 -128.2(5)
C3 C5 C22 C8 -1.4(5)
O1 C5 C22 C8 174.5(3)
C3 C5 C22 N24 178.6(3)
O1 C5 C22 N24 -5.6(5)
C11 C8 C22 C5 0.7(5)
Br1 C8 C22 C5 -176.0(3)
C11 C8 C22 N24 -179.2(3)
Br1 C8 C22 N24 4.0(5)
O3 N24 C22 C5 63.4(5)
O23 N24 C22 C5 -116.1(4)
O3 N24 C22 C8 -116.7(4)
O23 N24 C22 C8 63.8(5)
